data_4329749
loop_
_publ_author_name
'Javier Cepeda'
'Rolindes Balda'
'Garikoitz Beobide'
'Oscar Castillo'
'Joaqu\'in Fern\'andez'
'Antonio Luque'
'Sonia P\'erez-Y\'a\~nez'
'Pascual Rom\'an'

_publ_contact_author
;
Oscar Castillo. Departamento de Quimica Inorganica. 
Facultad de Ciencia y Tecnologia
Universidad del Pais Vasco,  Apdo. 644, 
E-48080 Bilbao, Spain
;
_publ_contact_author_email oscar.castillo@ehu.es
_publ_contact_author_fax '+34-946 013 500'
_publ_contact_author_phone '+34-946 015 991'
_publ_section_title
;
 Synthetic Control to Achieve Lanthanide(III)/Pyrimidine-4,6-dicarboxylate
 Compounds by Preventing Oxalate Formation: Structural, Magnetic, and
 Luminescent Properties
;
_journal_name_full 'Inorganic Chemistry'
_journal_page_first 7875
_journal_page_last 7888
_journal_paper_doi 10.1021/ic3009392
_journal_volume 51
_journal_year 2012
_chemical_compound_source 'synthesis as described'
_chemical_formula_moiety 'C18 H30 N6 O18 Sm2, 11(H2 O)'
_chemical_formula_structural 'C18 H30 N6 O18 Sm2, 11(H2 O)'
_chemical_formula_sum 'C18 H52 N6 O29 Sm2'
_chemical_formula_weight 1117.36
_chemical_name_systematic
;
poly-{[tris(mu-pyrimidine-4,6-dicarboxylato)-k2N,O:k2N',O')-
hexaacuadisamarium(III)]undecahydrate}
;
_space_group_IT_number 14
_symmetry_cell_setting monoclinic
_symmetry_Int_Tables_number 14
_symmetry_space_group_name_Hall '-P 2ybc'
_symmetry_space_group_name_H-M 'P 1 21/c 1'
_atom_sites_solution_hydrogens geom
_atom_sites_solution_primary direct
_atom_sites_solution_secondary difmap
_audit_creation_method SHELXL97
_cell_angle_alpha 90.00
_cell_angle_beta 91.371(3)
_cell_angle_gamma 90.00
_cell_formula_units_Z 4
_cell_length_a 22.641(1)
_cell_length_b 11.933(1)
_cell_length_c 14.522(1)
_cell_measurement_reflns_used 10894
_cell_measurement_temperature 100(2)
_cell_measurement_theta_max 28.33
_cell_measurement_theta_min 2.83
_cell_volume 3922.4(5)
_computing_cell_refinement
;
CrysAlisPro, Agilent Technologies,
Version 1.171.35.15 (release 03-08-2011 CrysAlis171 .NET)
(compiled Aug  3 2011,13:03:54)
;
_computing_data_collection
;
CrysAlisPro, Agilent Technologies,
Version 1.171.35.15 (release 03-08-2011 CrysAlis171 .NET)
(compiled Aug  3 2011,13:03:54)
;
_computing_data_reduction
;
CrysAlisPro, Agilent Technologies,
Version 1.171.35.15 (release 03-08-2011 CrysAlis171 .NET)
(compiled Aug  3 2011,13:03:54)
;
_computing_molecular_graphics 'Ortep-3 (Farrugia, 1997)'
_computing_publication_material 'WinGX (Farrugia, 1999)'
_computing_structure_refinement 'SHELXL-97 (Sheldrick, 1997)'
_computing_structure_solution 'Sir92 (Altomare et al., 1993)'
_diffrn_ambient_temperature 100(2)
_diffrn_measured_fraction_theta_full 0.991
_diffrn_measured_fraction_theta_max 0.991
_diffrn_measurement_device_type Xcalibur
_diffrn_measurement_method \w
_diffrn_radiation_monochromator graphite
_diffrn_radiation_source 'Enhance (Mo) x-ray Source'
_diffrn_radiation_type MoK\a
_diffrn_radiation_wavelength 0.71073
_diffrn_reflns_av_R_equivalents 0.0530
_diffrn_reflns_av_sigmaI/netI 0.0147
_diffrn_reflns_limit_h_max 30
_diffrn_reflns_limit_h_min -29
_diffrn_reflns_limit_k_max 15
_diffrn_reflns_limit_k_min -15
_diffrn_reflns_limit_l_max 19
_diffrn_reflns_limit_l_min -19
_diffrn_reflns_number 10894
_diffrn_reflns_theta_full 28.33
_diffrn_reflns_theta_max 28.33
_diffrn_reflns_theta_min 2.83
_diffrn_standards_decay_% 0
_diffrn_standards_interval_count 0
_diffrn_standards_interval_time 0
_diffrn_standards_number 0
_exptl_absorpt_coefficient_mu 3.070
_exptl_absorpt_correction_T_max 0.670
_exptl_absorpt_correction_T_min 0.456
_exptl_absorpt_correction_type numerical
_exptl_absorpt_process_details
;
CrysAlisPro, Agilent Technologies,
Version 1.171.35.15 (release 03-08-2011 CrysAlis171 .NET)
(compiled Aug  3 2011,13:03:54)
Analytical numeric absorption correction using a multifaceted crystal
model based on expressions derived by R.C. Clark & J.S. Reid.
(Clark, R. C. & Reid, J. S. (1995). Acta Cryst. A51, 887-897)
;
_exptl_crystal_colour colourless
_exptl_crystal_density_diffrn 1.892
_exptl_crystal_density_meas 1.89(1)
_exptl_crystal_density_method flotation
_exptl_crystal_description prism
_exptl_crystal_F_000 2232
_exptl_crystal_size_max 0.38
_exptl_crystal_size_mid 0.25
_exptl_crystal_size_min 0.15
_refine_diff_density_max 3.334
_refine_diff_density_min -2.912
_refine_diff_density_rms 0.249
_refine_ls_extinction_method none
_refine_ls_goodness_of_fit_ref 1.173
_refine_ls_hydrogen_treatment constr
_refine_ls_matrix_type full
_refine_ls_number_parameters 498
_refine_ls_number_reflns 10894
_refine_ls_number_restraints 1
_refine_ls_restrained_S_all 1.173
_refine_ls_R_factor_all 0.0591
_refine_ls_R_factor_gt 0.0543
_refine_ls_shift/su_max 0.002
_refine_ls_shift/su_mean 0.000
_refine_ls_structure_factor_coef Fsqd
_refine_ls_weighting_details 'calc w=1/[\s^2^(Fo^2^)+(0.0628P)^2^+56.8404P] where P=(Fo^2^+2Fc^2^)/3'
_refine_ls_weighting_scheme calc
_refine_ls_wR_factor_gt 0.1491
_refine_ls_wR_factor_ref 0.1521
_reflns_number_gt 9933
_reflns_number_total 10894
_reflns_threshold_expression >2sigma(I)
_cod_data_source_file ic3009392_si_002_1.cif
_cod_data_source_block 1-Sm
_cod_original_sg_symbol_H-M 'P 21/c'
_cod_database_code 4329749
_cell_oxdiff_twin_number 2

loop_
_symmetry_equiv_pos_as_xyz
'x, y, z'
'-x, y+1/2, -z+1/2'
'-x, -y, -z'
'x, -y-1/2, z-1/2'

loop_
_atom_site_label
_atom_site_type_symbol
_atom_site_fract_x
_atom_site_fract_y
_atom_site_fract_z
_atom_site_U_iso_or_equiv
_atom_site_adp_type
_atom_site_occupancy
_atom_site_symmetry_multiplicity
_atom_site_calc_flag
_atom_site_refinement_flags
_atom_site_disorder_assembly
_atom_site_disorder_group
Sm1 Sm 0.588196(17) -0.04061(4) 0.74969(3) 0.01418(18) Uani 1 1 d . . .
Sm2 Sm 0.913804(16) -0.03928(3) 0.74326(3) 0.00556(11) Uani 1 1 d . . .
N11 N 0.4982(4) 0.0872(6) 0.8059(5) 0.0161(15) Uani 1 1 d . . .
C12 C 0.4840(4) 0.1889(7) 0.7751(7) 0.0166(16) Uani 1 1 d . . .
H12 H 0.5056 0.2174 0.7267 0.020 Uiso 1 1 calc R . .
N13 N 0.4414(3) 0.2528(6) 0.8081(5) 0.0146(14) Uani 1 1 d . . .
C14 C 0.4100(4) 0.2124(7) 0.8784(6) 0.0160(17) Uani 1 1 d . . .
C15 C 0.4197(4) 0.1057(8) 0.9125(6) 0.0189(18) Uani 1 1 d . . .
H15 H 0.3970 0.0762 0.9593 0.023 Uiso 1 1 calc R . .
C16 C 0.4653(4) 0.0440(7) 0.8733(6) 0.0153(17) Uani 1 1 d . . .
C17 C 0.4824(4) -0.0726(7) 0.9056(6) 0.0178(17) Uani 1 1 d . . .
O171 O 0.5230(3) -0.1189(5) 0.8605(4) 0.0170(13) Uani 1 1 d . . .
O172 O 0.4577(3) -0.1135(5) 0.9738(4) 0.0197(13) Uani 1 1 d . . .
C18 C 0.3667(4) 0.2932(8) 0.9217(7) 0.0229(19) Uani 1 1 d . . .
O181 O 0.3659(3) 0.3908(5) 0.8887(4) 0.0201(14) Uani 1 1 d . . .
O182 O 0.3375(4) 0.2589(7) 0.9871(6) 0.036(2) Uani 1 1 d . . .
N21 N 0.6980(3) 0.0456(5) 0.7263(6) 0.0159(15) Uani 1 1 d . . .
C22 C 0.7513(4) -0.0042(5) 0.7367(6) 0.0140(14) Uani 1 1 d . . .
H22 H 0.7516 -0.0789 0.7551 0.017 Uiso 1 1 calc R . .
N23 N 0.8035(3) 0.0443(5) 0.7229(5) 0.0086(12) Uani 1 1 d . . .
C24 C 0.8020(4) 0.1538(7) 0.6983(5) 0.0107(15) Uani 1 1 d . . .
C25 C 0.7498(5) 0.2124(6) 0.6890(6) 0.0173(15) Uani 1 1 d . . .
H25 H 0.7494 0.2883 0.6747 0.021 Uiso 1 1 calc R . .
C26 C 0.6983(4) 0.1540(7) 0.7017(6) 0.0141(16) Uani 1 1 d . . .
C27 C 0.6375(4) 0.2067(7) 0.6878(6) 0.0164(17) Uani 1 1 d . . .
O271 O 0.5949(3) 0.1371(6) 0.6838(5) 0.0198(14) Uani 1 1 d . . .
O272 O 0.6351(3) 0.3098(6) 0.6797(5) 0.0266(15) Uani 1 1 d . . .
C28 C 0.8613(4) 0.2080(6) 0.6826(5) 0.0093(14) Uani 1 1 d . . .
O281 O 0.9049(3) 0.1418(5) 0.6776(4) 0.0102(11) Uani 1 1 d . . .
O282 O 0.8637(3) 0.3107(5) 0.6749(5) 0.0198(14) Uani 1 1 d . . .
N31 N 0.9450(3) -0.2387(6) 0.6822(4) 0.0076(12) Uani 1 1 d . . .
C32 C 0.9857(3) -0.3071(6) 0.7208(5) 0.0094(14) Uani 1 1 d . . .
H32 H 1.0067 -0.2803 0.7720 0.011 Uiso 1 1 calc R . .
N33 N 0.9987(3) -0.4104(5) 0.6920(4) 0.0084(12) Uani 1 1 d . . .
C34 C 0.9664(3) -0.4519(6) 0.6217(5) 0.0066(13) Uani 1 1 d . . .
C35 C 0.9238(4) -0.3888(7) 0.5760(5) 0.0110(15) Uani 1 1 d . . .
H35 H 0.9015 -0.4172 0.5267 0.013 Uiso 1 1 calc R . .
C36 C 0.9164(4) -0.2791(7) 0.6086(5) 0.0105(14) Uani 1 1 d . . .
C37 C 0.8744(4) -0.1965(7) 0.5598(6) 0.0135(15) Uani 1 1 d . . .
O371 O 0.8703(3) -0.1020(5) 0.5990(4) 0.0134(11) Uani 1 1 d . . .
O372 O 0.8502(3) -0.2242(5) 0.4861(4) 0.0215(14) Uani 1 1 d . . .
C38 C 0.9813(4) -0.5718(7) 0.5933(5) 0.0083(14) Uani 1 1 d . . .
O381 O 1.0209(3) -0.6184(4) 0.6422(4) 0.0113(11) Uani 1 1 d . . .
O382 O 0.9556(3) -0.6117(5) 0.5252(3) 0.0101(11) Uani 1 1 d . . .
O1W O 0.6551(3) -0.1699(5) 0.8283(5) 0.0210(13) Uani 1 1 d . . .
O2W O 0.6204(3) 0.0563(6) 0.8902(5) 0.0241(15) Uani 1 1 d . . .
O3W O 0.5047(3) -0.0282(6) 0.6369(5) 0.0193(14) Uani 1 1 d . . .
O4W O 0.8794(3) 0.0532(5) 0.8835(4) 0.0159(12) Uani 1 1 d . . .
O5W O 0.9989(3) -0.0230(5) 0.6367(4) 0.0122(11) Uani 1 1 d . . .
O6W O 0.8491(3) -0.1756(5) 0.8123(4) 0.0144(12) Uani 1 1 d . . .
O7W O 0.6990(3) -0.3701(6) 0.7816(6) 0.0294(16) Uani 1 1 d . . .
O8W O 0.7439(8) 0.0965(11) 0.9222(10) 0.037(3) Uiso 0.539(4) 1 d P A 1
O8W' O 0.7037(11) 0.112(2) 1.0095(16) 0.060(6) Uiso 0.461(4) 1 d P B 2
O9W O 0.4769(3) -0.1603(6) 0.4922(5) 0.0249(15) Uani 1 1 d . . .
O10W O 0.3900(3) -0.0279(6) 0.6956(5) 0.0258(15) Uani 1 1 d . . .
O11W O 0.3587(3) -0.0732(7) 0.5161(5) 0.0279(15) Uani 1 1 d . . .
O12W O 1.1435(3) -0.0773(6) 0.5279(4) 0.0215(14) Uani 1 1 d . . .
O13W O 0.7488(4) -0.4015(5) 0.9470(5) 0.0282(14) Uani 1 1 d . . .
O14W O 0.8113(3) -0.3538(6) 0.7127(6) 0.0312(17) Uani 1 1 d . . .
O15W O 0.9739(3) -0.8385(5) 0.5029(4) 0.0157(13) Uani 1 1 d . . .
O16W O 0.8848(3) 0.4842(6) 0.7960(5) 0.0215(14) Uani 1 1 d . . .
O17W O 0.7484(5) 0.3142(6) 0.9336(6) 0.049(2) Uani 1 1 d . . .
H11W H 0.6697 -0.2319 0.8097 0.073 Uiso 1 1 d . . .
H12W H 0.6573 -0.1765 0.8896 0.073 Uiso 1 1 d . . .
H21W H 0.6562 0.0753 0.9043 0.073 Uiso 1 1 d . . .
H22W H 0.6007 0.0753 0.9373 0.073 Uiso 1 1 d . . .
H31W H 0.5078 0.0280 0.6017 0.073 Uiso 1 1 d . . .
H32W H 0.4684 -0.0273 0.6524 0.073 Uiso 1 1 d . . .
H41W H 0.9012 0.0726 0.9284 0.073 Uiso 1 1 d . . .
H42W H 0.8441 0.0699 0.8993 0.073 Uiso 1 1 d . . .
H51W H 0.9892 0.0344 0.6046 0.073 Uiso 1 1 d . . .
H52W H 1.0341 -0.0077 0.6572 0.073 Uiso 1 1 d . . .
H61W H 0.8405 -0.2326 0.7798 0.073 Uiso 1 1 d . . .
H62W H 0.8505 -0.1991 0.8679 0.073 Uiso 1 1 d . . .

loop_
_atom_site_aniso_label
_atom_site_aniso_U_11
_atom_site_aniso_U_22
_atom_site_aniso_U_33
_atom_site_aniso_U_23
_atom_site_aniso_U_13
_atom_site_aniso_U_12
Sm1 0.0106(2) 0.01015(19) 0.0219(5) -0.00011(13) 0.00342(16) 0.00035(14)
Sm2 0.01033(19) 0.00280(15) 0.0035(2) -0.00015(12) -0.00135(15) -0.00043(12)
N11 0.017(4) 0.007(3) 0.025(4) -0.002(3) 0.003(3) 0.002(3)
C12 0.015(4) 0.011(4) 0.024(4) -0.002(3) 0.002(4) 0.005(3)
N13 0.011(3) 0.012(3) 0.021(4) 0.001(3) 0.002(3) 0.000(3)
C14 0.015(4) 0.011(4) 0.023(4) 0.000(3) 0.006(3) -0.003(3)
C15 0.024(5) 0.016(4) 0.016(4) 0.000(3) 0.005(3) -0.001(4)
C16 0.012(4) 0.015(4) 0.019(4) 0.001(3) -0.001(3) -0.002(3)
C17 0.025(5) 0.008(4) 0.020(4) -0.003(3) 0.005(3) -0.001(3)
O171 0.013(3) 0.014(3) 0.025(3) -0.001(2) 0.006(2) 0.002(2)
O172 0.020(3) 0.014(3) 0.025(3) 0.004(2) 0.007(3) -0.002(3)
C18 0.022(5) 0.018(4) 0.029(5) 0.000(4) 0.006(4) 0.004(4)
O181 0.026(4) 0.013(3) 0.022(3) 0.004(2) 0.011(3) 0.006(3)
O182 0.037(4) 0.026(4) 0.047(5) 0.011(3) 0.023(4) 0.011(3)
N21 0.016(3) 0.008(3) 0.025(4) -0.003(3) 0.009(3) 0.003(2)
C22 0.017(3) 0.006(3) 0.018(4) 0.006(3) 0.000(4) -0.001(3)
N23 0.008(3) 0.008(3) 0.010(3) 0.000(2) 0.000(2) 0.001(2)
C24 0.015(4) 0.007(3) 0.009(3) 0.001(3) -0.003(3) 0.002(3)
C25 0.018(4) 0.012(3) 0.022(4) -0.001(3) 0.001(3) -0.004(4)
C26 0.004(4) 0.017(4) 0.022(4) -0.002(3) 0.001(3) 0.000(3)
C27 0.011(4) 0.016(4) 0.023(4) 0.000(3) 0.001(3) 0.003(3)
O271 0.005(3) 0.021(3) 0.033(4) 0.011(3) 0.004(2) 0.008(2)
O272 0.016(3) 0.016(3) 0.047(4) -0.001(3) -0.007(3) 0.005(3)
C28 0.014(4) 0.006(3) 0.008(3) 0.000(2) -0.001(3) -0.004(3)
O281 0.017(3) 0.004(2) 0.010(2) 0.0014(19) 0.005(2) 0.005(2)
O282 0.023(3) 0.004(3) 0.033(4) -0.001(2) 0.009(3) -0.002(2)
N31 0.007(3) 0.011(3) 0.005(3) 0.000(2) -0.005(2) 0.001(2)
C32 0.012(4) 0.011(3) 0.005(3) -0.001(3) 0.000(3) -0.001(3)
N33 0.017(3) 0.003(3) 0.005(3) 0.001(2) 0.001(2) -0.001(2)
C34 0.009(3) 0.005(3) 0.006(3) 0.000(2) -0.001(3) 0.002(3)
C35 0.014(4) 0.008(3) 0.011(3) -0.006(3) -0.003(3) 0.001(3)
C36 0.014(4) 0.008(3) 0.008(3) 0.000(3) -0.003(3) 0.000(3)
C37 0.009(4) 0.014(4) 0.018(4) -0.002(3) -0.002(3) 0.005(3)
O371 0.018(3) 0.011(3) 0.012(3) -0.003(2) -0.002(2) 0.003(2)
O372 0.023(3) 0.023(4) 0.018(3) -0.010(3) -0.010(3) 0.010(3)
C38 0.012(4) 0.009(3) 0.004(3) 0.003(3) 0.001(3) -0.003(3)
O381 0.025(3) 0.002(2) 0.007(2) -0.0004(18) -0.002(2) 0.004(2)
O382 0.019(3) 0.006(2) 0.005(2) 0.0002(18) -0.001(2) 0.000(2)
O1W 0.022(3) 0.014(3) 0.027(3) 0.002(2) 0.002(3) 0.005(3)
O2W 0.024(4) 0.019(3) 0.029(4) -0.004(3) 0.000(3) -0.002(3)
O3W 0.014(3) 0.019(3) 0.025(3) -0.002(2) -0.003(2) 0.001(3)
O4W 0.020(3) 0.018(3) 0.010(3) -0.002(2) 0.000(2) 0.000(2)
O5W 0.013(3) 0.013(3) 0.011(3) 0.000(2) 0.000(2) 0.003(2)
O6W 0.018(3) 0.013(3) 0.012(3) 0.001(2) 0.003(2) -0.003(2)
O7W 0.016(3) 0.025(3) 0.047(4) -0.002(3) 0.005(3) 0.005(3)
O9W 0.038(4) 0.013(3) 0.024(3) -0.002(2) -0.005(3) 0.001(3)
O10W 0.014(3) 0.028(4) 0.035(4) 0.004(3) 0.000(3) -0.001(3)
O11W 0.017(3) 0.031(4) 0.036(4) -0.002(3) 0.001(3) 0.000(3)
O12W 0.029(4) 0.020(3) 0.015(3) 0.000(2) 0.001(3) -0.001(3)
O13W 0.014(3) 0.026(3) 0.045(4) -0.011(3) -0.005(3) 0.002(3)
O14W 0.023(4) 0.025(3) 0.046(5) -0.005(3) 0.008(3) -0.001(3)
O15W 0.028(4) 0.008(3) 0.012(3) -0.001(2) 0.005(2) -0.001(2)
O16W 0.020(3) 0.022(3) 0.023(3) 0.003(3) -0.002(3) 0.000(3)
O17W 0.031(4) 0.041(4) 0.074(6) -0.020(4) -0.002(5) -0.005(5)

loop_
_atom_type_symbol
_atom_type_description
_atom_type_scat_dispersion_real
_atom_type_scat_dispersion_imag
_atom_type_scat_source
C C 0.0033 0.0016 'International Tables Vol C Tables 4.2.6.8 and 6.1.1.4'
H H 0.0000 0.0000 'International Tables Vol C Tables 4.2.6.8 and 6.1.1.4'
N N 0.0061 0.0033 'International Tables Vol C Tables 4.2.6.8 and 6.1.1.4'
O O 0.0106 0.0060 'International Tables Vol C Tables 4.2.6.8 and 6.1.1.4'
Sm Sm -0.1638 3.4418 'International Tables Vol C Tables 4.2.6.8 and 6.1.1.4'

loop_
_geom_angle_atom_site_label_1
_geom_angle_atom_site_label_2
_geom_angle_atom_site_label_3
_geom_angle
_geom_angle_site_symmetry_1
_geom_angle_site_symmetry_3
O271 Sm1 O171 132.6(2) . .
O271 Sm1 O181 86.2(2) . 2_646
O171 Sm1 O181 135.0(2) . 2_646
O271 Sm1 O1W 136.4(2) . .
O171 Sm1 O1W 79.9(2) . .
O181 Sm1 O1W 84.3(2) 2_646 .
O271 Sm1 O2W 83.7(2) . .
O171 Sm1 O2W 78.5(2) . .
O181 Sm1 O2W 136.6(2) 2_646 .
O1W Sm1 O2W 74.8(2) . .
O271 Sm1 O3W 74.4(2) . .
O171 Sm1 O3W 89.7(2) . .
O181 Sm1 O3W 78.9(2) 2_646 .
O1W Sm1 O3W 143.8(2) . .
O2W Sm1 O3W 137.1(2) . .
O271 Sm1 N13 136.5(2) . 2_646
O171 Sm1 N13 72.5(2) . 2_646
O181 Sm1 N13 62.6(2) 2_646 2_646
O1W Sm1 N13 73.2(2) . 2_646
O2W Sm1 N13 139.8(2) . 2_646
O3W Sm1 N13 70.6(2) . 2_646
O271 Sm1 N11 70.5(2) . .
O171 Sm1 N11 62.2(2) . .
O181 Sm1 N11 141.8(2) 2_646 .
O1W Sm1 N11 133.4(2) . .
O2W Sm1 N11 72.0(2) . .
O3W Sm1 N11 66.1(2) . .
N13 Sm1 N11 115.5(2) 2_646 .
O271 Sm1 N21 62.4(2) . .
O171 Sm1 N21 144.1(2) . .
O181 Sm1 N21 67.3(2) 2_646 .
O1W Sm1 N21 74.8(2) . .
O2W Sm1 N21 70.7(2) . .
O3W Sm1 N21 125.5(2) . .
N13 Sm1 N21 122.1(2) 2_646 .
N11 Sm1 N21 121.7(2) . .
O281 Sm2 O381 133.2(2) . 2_756
O281 Sm2 O371 84.5(2) . .
O381 Sm2 O371 135.56(19) 2_756 .
O281 Sm2 O6W 137.1(2) . .
O381 Sm2 O6W 79.5(2) 2_756 .
O371 Sm2 O6W 85.0(2) . .
O281 Sm2 O4W 84.16(19) . .
O381 Sm2 O4W 78.7(2) 2_756 .
O371 Sm2 O4W 136.7(2) . .
O6W Sm2 O4W 75.6(2) . .
O281 Sm2 O5W 74.95(18) . .
O381 Sm2 O5W 89.32(19) 2_756 .
O371 Sm2 O5W 78.0(2) . .
O6W Sm2 O5W 142.08(19) . .
O4W Sm2 O5W 137.7(2) . .
O281 Sm2 N31 135.05(18) . .
O381 Sm2 N31 73.26(18) 2_756 .
O371 Sm2 N31 62.38(19) . .
O6W Sm2 N31 72.8(2) . .
O4W Sm2 N31 140.8(2) . .
O5W Sm2 N31 69.33(19) . .
O281 Sm2 N33 70.8(2) . 2_756
O381 Sm2 N33 62.62(19) 2_756 2_756
O371 Sm2 N33 140.45(19) . 2_756
O6W Sm2 N33 133.97(19) . 2_756
O4W Sm2 N33 72.3(2) . 2_756
O5W Sm2 N33 66.22(19) . 2_756
N31 Sm2 N33 115.9(2) . 2_756
O281 Sm2 N23 63.19(19) . .
O381 Sm2 N23 140.97(19) 2_756 .
O371 Sm2 N23 70.2(2) . .
O6W Sm2 N23 74.1(2) . .
O4W Sm2 N23 67.3(2) . .
O5W Sm2 N23 128.79(19) . .
N31 Sm2 N23 123.4(2) . .
N33 Sm2 N23 120.28(19) 2_756 .
C12 N11 C16 117.4(8) . .
C12 N11 Sm1 126.5(6) . .
C16 N11 Sm1 116.1(6) . .
N13 C12 N11 125.1(8) . .
N13 C12 H12 117.5 . .
N11 C12 H12 117.5 . .
C12 N13 C14 118.0(8) . .
C12 N13 Sm1 126.4(6) . 2_656
C14 N13 Sm1 115.6(5) . 2_656
N13 C14 C15 121.2(8) . .
N13 C14 C18 116.4(8) . .
C15 C14 C18 122.3(8) . .
C14 C15 C16 116.8(8) . .
C14 C15 H15 121.6 . .
C16 C15 H15 121.6 . .
N11 C16 C15 121.4(8) . .
N11 C16 C17 115.8(7) . .
C15 C16 C17 122.8(8) . .
O172 C17 O171 125.6(9) . .
O172 C17 C16 119.3(8) . .
O171 C17 C16 115.0(7) . .
C17 O171 Sm1 129.9(6) . .
O182 C18 O181 126.5(9) . .
O182 C18 C14 117.9(8) . .
O181 C18 C14 115.5(8) . .
C18 O181 Sm1 128.7(6) . 2_656
C26 N21 C22 116.4(7) . .
C26 N21 Sm1 114.1(5) . .
C22 N21 Sm1 129.5(5) . .
N23 C22 N21 125.7(6) . .
N23 C22 H22 117.1 . .
N21 C22 H22 117.1 . .
C22 N23 C24 116.1(7) . .
C22 N23 Sm2 130.1(5) . .
C24 N23 Sm2 113.8(5) . .
N23 C24 C25 122.2(8) . .
N23 C24 C28 115.8(7) . .
C25 C24 C28 122.1(7) . .
C26 C25 C24 117.3(7) . .
C26 C25 H25 121.4 . .
C24 C25 H25 121.4 . .
N21 C26 C25 122.2(8) . .
N21 C26 C27 115.0(7) . .
C25 C26 C27 122.7(8) . .
O272 C27 O271 127.9(9) . .
O272 C27 C26 117.4(8) . .
O271 C27 C26 114.7(8) . .
C27 O271 Sm1 129.2(6) . .
O282 C28 O281 125.3(8) . .
O282 C28 C24 118.7(7) . .
O281 C28 C24 116.0(7) . .
C28 O281 Sm2 127.2(5) . .
C36 N31 C32 115.6(7) . .
C36 N31 Sm2 117.9(5) . .
C32 N31 Sm2 126.5(5) . .
N33 C32 N31 125.8(7) . .
N33 C32 H32 117.1 . .
N31 C32 H32 117.1 . .
C32 N33 C34 117.4(7) . .
C32 N33 Sm2 126.2(5) . 2_746
C34 N33 Sm2 116.4(5) . 2_746
N33 C34 C35 121.9(7) . .
N33 C34 C38 115.6(7) . .
C35 C34 C38 122.5(7) . .
C34 C35 C36 115.8(7) . .
C34 C35 H35 122.1 . .
C36 C35 H35 122.1 . .
N31 C36 C35 123.3(8) . .
N31 C36 C37 115.1(7) . .
C35 C36 C37 121.5(7) . .
O372 C37 O371 126.2(8) . .
O372 C37 C36 119.1(7) . .
O371 C37 C36 114.6(7) . .
C37 O371 Sm2 129.3(5) . .
O382 C38 O381 126.8(8) . .
O382 C38 C34 118.4(7) . .
O381 C38 C34 114.8(7) . .
C38 O381 Sm2 129.6(5) . 2_746
Sm1 O1W H11W 129.9 . .
Sm1 O1W H12W 123.0 . .
H11W O1W H12W 103.0 . .
Sm1 O2W H21W 125.8 . .
Sm1 O2W H22W 129.9 . .
H21W O2W H22W 104.2 . .
Sm1 O3W H31W 112.0 . .
Sm1 O3W H32W 123.2 . .
H31W O3W H32W 104.1 . .
Sm2 O4W H41W 125.1 . .
Sm2 O4W H42W 129.8 . .
H41W O4W H42W 105.1 . .
Sm2 O5W H51W 102.0 . .
Sm2 O5W H52W 121.3 . .
H51W O5W H52W 104.0 . .
Sm2 O6W H61W 116.2 . .
Sm2 O6W H62W 127.0 . .
H61W O6W H62W 105.4 . .

loop_
_geom_bond_atom_site_label_1
_geom_bond_atom_site_label_2
_geom_bond_distance
_geom_bond_site_symmetry_2
Sm1 O271 2.333(6) .
Sm1 O171 2.400(6) .
Sm1 O181 2.426(6) 2_646
Sm1 O1W 2.428(7) .
Sm1 O2W 2.442(7) .
Sm1 O3W 2.476(7) .
Sm1 N13 2.684(8) 2_646
Sm1 N11 2.687(7) .
Sm1 N21 2.720(7) .
Sm2 O281 2.369(5) .
Sm2 O381 2.392(6) 2_756
Sm2 O371 2.413(6) .
Sm2 O6W 2.422(6) .
Sm2 O4W 2.459(6) .
Sm2 O5W 2.508(6) .
Sm2 N31 2.641(7) .
Sm2 N33 2.661(7) 2_756
Sm2 N23 2.698(6) .
N11 C12 1.329(11) .
N11 C16 1.347(11) .
C12 N13 1.328(10) .
C12 H12 0.9300 .
N13 C14 1.348(10) .
N13 Sm1 2.684(8) 2_656
C14 C15 1.383(12) .
C14 C18 1.521(12) .
C15 C16 1.400(12) .
C15 H15 0.9300 .
C16 C17 1.516(12) .
C17 O172 1.248(10) .
C17 O171 1.268(10) .
C18 O182 1.239(11) .
C18 O181 1.260(11) .
O181 Sm1 2.426(6) 2_656
N21 C26 1.342(11) .
N21 C22 1.349(11) .
C22 N23 1.337(10) .
C22 H22 0.9300 .
N23 C24 1.355(10) .
C24 C25 1.377(13) .
C24 C28 1.512(11) .
C25 C26 1.374(12) .
C25 H25 0.9300 .
C26 C27 1.523(12) .
C27 O272 1.237(11) .
C27 O271 1.271(11) .
C28 O282 1.232(9) .
C28 O281 1.267(10) .
N31 C36 1.329(10) .
N31 C32 1.344(10) .
C32 N33 1.337(9) .
C32 H32 0.9300 .
N33 C34 1.337(10) .
N33 Sm2 2.661(7) 2_746
C34 C35 1.380(11) .
C34 C38 1.529(10) .
C35 C36 1.404(10) .
C35 H35 0.9300 .
C36 C37 1.531(11) .
C37 O372 1.236(10) .
C37 O371 1.268(10) .
C38 O382 1.231(9) .
C38 O381 1.260(10) .
O381 Sm2 2.392(6) 2_746
O1W H11W 0.8577 .
O1W H12W 0.8934 .
O2W H21W 0.8608 .
O2W H22W 0.8565 .
O3W H31W 0.8471 .
O3W H32W 0.8573 .
O4W H41W 0.8410 .
O4W H42W 0.8600 .
O5W H51W 0.8539 .
O5W H52W 0.8615 .
O6W H61W 0.8479 .
O6W H62W 0.8557 .

loop_
_geom_hbond_atom_site_label_D
_geom_hbond_atom_site_label_H
_geom_hbond_atom_site_label_A
_geom_hbond_distance_DH
_geom_hbond_distance_HA
_geom_hbond_distance_DA
_geom_hbond_angle_DHA
_geom_hbond_site_symmetry_A
O1W H11W O7W 0.86 1.83 2.682(9) 174.1 .
O1W H12W O182 0.89 2.04 2.885(10) 156.3 3_657
O2W H21W O8W 0.86 2.01 2.862(19) 169.5 .
O2W H22W O172 0.86 1.93 2.769(9) 168.0 3_657
O3W H31W O9W 0.85 2.12 2.964(9) 174.2 3_656
O3W H32W O10W 0.86 1.90 2.753(10) 175.8 .
O4W H41W O382 0.84 1.90 2.744(9) 175.5 4_556
O4W H42W O8W 0.86 2.32 3.176(18) 170.7 .
O5W H51W O15W 0.85 2.14 2.981(8) 168.6 1_565
O5W H52W O16W 0.86 1.95 2.787(9) 164.9 2_746
O6W H61W O14W 0.85 1.86 2.699(10) 172.4 .
O6W H62W O372 0.86 1.94 2.793(8) 170.8 4_556

loop_
_cell_oxdiff_twin_id
_cell_oxdiff_twin_matrix_11
_cell_oxdiff_twin_matrix_12
_cell_oxdiff_twin_matrix_13
_cell_oxdiff_twin_matrix_21
_cell_oxdiff_twin_matrix_22
_cell_oxdiff_twin_matrix_23
_cell_oxdiff_twin_matrix_31
_cell_oxdiff_twin_matrix_32
_cell_oxdiff_twin_matrix_33
1 1.0000 0.0000 0.0000 0.0000 1.0000 0.0000 0.0000 0.0000 1.0000
2 1.0006 0.0006 0.0695 0.0001 -1.0000 0.0001 -0.0002 0.0002 -0.9993

loop_
_diffrn_oxdiff_twin_id
_diffrn_oxdiff_twin_ratio
_diffrn_oxdiff_twin_reflns_isolated
_diffrn_oxdiff_twin_reflns_overlapped
1 0.5051 2847 30075
2 0.4949 0 30075
